data_4103373
loop_
_publ_author_name
'Chidambaram Gunanathan'
'Boopathy Gnanaprakasam'
'Mark A. Iron'
'Linda J. W. Shimon'
'David Milstein'

_publ_section_title
;
 "Long-Range" Metal-Ligand Cooperation in H2 Activation and
 Ammonia-Promoted Hydride Transfer with a Ruthenium-Acridine Pincer
 Complex
;
_journal_name_full 'Journal of the American Chemical Society'
_journal_page_first 14763
_journal_page_last 14765
_journal_paper_doi 10.1021/ja107770y
_journal_volume 132
_journal_year 2010
_chemical_formula_moiety '2(C28 H43 Cl N2 O P2 Ru), 0.25(C28 H32)'
_chemical_formula_sum 'C31.5 H47 Cl N2 O P2 Ru'
_chemical_formula_weight 668.17
_chemical_name_systematic
; 
 ? 
;
_space_group_IT_number 14
_symmetry_cell_setting monoclinic
_symmetry_space_group_name_Hall '-P 2ybc'
_symmetry_space_group_name_H-M 'P 1 21/c 1'
_atom_sites_solution_hydrogens geom
_atom_sites_solution_primary direct
_atom_sites_solution_secondary difmap
_audit_creation_method SHELXL-97
_cell_angle_alpha 90.00
_cell_angle_beta 97.135(2)
_cell_angle_gamma 90.00
_cell_formula_units_Z 4
_cell_length_a 11.7950(4)
_cell_length_b 12.4350(5)
_cell_length_c 21.5280(12)
_cell_measurement_reflns_used 41342
_cell_measurement_temperature 120(2)
_cell_measurement_theta_max 33.14
_cell_measurement_theta_min 2.55
_cell_volume 3133.1(2)
_computing_cell_refinement HKL
_computing_data_collection 'Collect package (Bruker Nonius)'
_computing_data_reduction HKL
_computing_structure_refinement 'SHELXL-97 (Sheldrick, 1997)'
_computing_structure_solution 'SHELXS-97 (Sheldrick, 1990)'
_diffrn_ambient_temperature 120(2)
_diffrn_measured_fraction_theta_full 0.995
_diffrn_measured_fraction_theta_max 0.995
_diffrn_measurement_device_type 'Nonius KappaCCD'
_diffrn_measurement_method 'phi and omega scans'
_diffrn_radiation_monochromator graphite
_diffrn_radiation_source 'fine-focus sealed tube'
_diffrn_radiation_type MoK\a
_diffrn_radiation_wavelength 0.71073
_diffrn_reflns_av_R_equivalents 0.0530
_diffrn_reflns_av_sigmaI/netI 0.0529
_diffrn_reflns_limit_h_max 18
_diffrn_reflns_limit_h_min -18
_diffrn_reflns_limit_k_max 19
_diffrn_reflns_limit_k_min 0
_diffrn_reflns_limit_l_max 33
_diffrn_reflns_limit_l_min 0
_diffrn_reflns_number 41342
_diffrn_reflns_theta_full 33.13
_diffrn_reflns_theta_max 33.13
_diffrn_reflns_theta_min 3.28
_exptl_absorpt_coefficient_mu 0.715
_exptl_absorpt_correction_T_max 0.9319
_exptl_absorpt_correction_T_min 0.8141
_exptl_absorpt_correction_type empirical
_exptl_absorpt_process_details 'SHELXL-97 (Sheldrick, 1997)'
_exptl_crystal_colour orange
_exptl_crystal_density_diffrn 1.417
_exptl_crystal_density_method 'not measured'
_exptl_crystal_description plate
_exptl_crystal_F_000 1396
_exptl_crystal_size_max 0.30
_exptl_crystal_size_mid 0.30
_exptl_crystal_size_min 0.10
_refine_diff_density_max 2.495
_refine_diff_density_min -1.041
_refine_diff_density_rms 0.113
_refine_ls_extinction_method none
_refine_ls_goodness_of_fit_ref 1.036
_refine_ls_hydrogen_treatment mixed
_refine_ls_matrix_type full
_refine_ls_number_parameters 362
_refine_ls_number_reflns 11875
_refine_ls_number_restraints 2
_refine_ls_restrained_S_all 1.037
_refine_ls_R_factor_all 0.0693
_refine_ls_R_factor_gt 0.0428
_refine_ls_shift/su_max 0.003
_refine_ls_shift/su_mean 0.000
_refine_ls_structure_factor_coef Fsqd
_refine_ls_weighting_details 'calc w=1/[\s^2^(Fo^2^)+(0.0587P)^2^+0.7586P] where P=(Fo^2^+2Fc^2^)/3'
_refine_ls_weighting_scheme calc
_refine_ls_wR_factor_gt 0.1021
_refine_ls_wR_factor_ref 0.1101
_reflns_number_gt 8676
_reflns_number_total 11875
_reflns_threshold_expression >2sigma(I)
_cod_data_source_file ja107770y_si_001.cif
_cod_data_source_block m897r
_cod_original_formula_sum 'C31.50 H47 Cl N2 O P2 Ru'
_cod_database_code 4103373

loop_
_symmetry_equiv_pos_as_xyz
'x, y, z'
'-x, y+1/2, -z+1/2'
'-x, -y, -z'
'x, -y-1/2, z-1/2'

loop_
_atom_site_label
_atom_site_type_symbol
_atom_site_fract_x
_atom_site_fract_y
_atom_site_fract_z
_atom_site_U_iso_or_equiv
_atom_site_adp_type
_atom_site_occupancy
_atom_site_symmetry_multiplicity
_atom_site_calc_flag
_atom_site_refinement_flags
_atom_site_disorder_assembly
_atom_site_disorder_group
Ru1 Ru 0.147911(12) 0.082735(13) 0.686759(7) 0.01505(5) Uani 1 1 d . . .
Cl1 Cl 0.06367(4) -0.02970(4) 0.76446(2) 0.02196(10) Uani 1 1 d . . .
P3 P 0.17466(4) 0.20527(4) 0.60715(2) 0.01719(10) Uani 1 1 d . . .
P2 P 0.26928(4) -0.05989(4) 0.66898(3) 0.01817(11) Uani 1 1 d . . .
C14 C 0.26134(17) 0.14312(18) 0.74224(10) 0.0207(4) Uani 1 1 d . . .
O1 O 0.33629(13) 0.17987(15) 0.77589(8) 0.0301(4) Uani 1 1 d . . .
N1 N 0.02108(13) 0.00856(14) 0.61727(8) 0.0168(3) Uani 1 1 d . . .
C1 C -0.13646(18) -0.24697(18) 0.62948(10) 0.0231(4) Uani 1 1 d . . .
H1 H -0.2115 -0.2711 0.6337 0.028 Uiso 1 1 calc R . .
C2 C -0.0513(2) -0.32192(18) 0.62234(11) 0.0256(5) Uani 1 1 d . . .
H2 H -0.0676 -0.3967 0.6221 0.031 Uiso 1 1 calc R . .
C3 C 0.05870(18) -0.28541(17) 0.61557(10) 0.0221(4) Uani 1 1 d . . .
H3 H 0.1176 -0.3361 0.6117 0.026 Uiso 1 1 calc R . .
C4 C 0.08314(16) -0.17608(16) 0.61448(9) 0.0174(4) Uani 1 1 d . . .
C5 C -0.05215(16) 0.16368(16) 0.55945(10) 0.0179(4) Uani 1 1 d . . .
C6 C -0.14171(18) 0.23457(18) 0.54117(10) 0.0217(4) Uani 1 1 d . . .
H6 H -0.1275 0.2991 0.5198 0.026 Uiso 1 1 calc R . .
C7 C -0.25258(19) 0.2110(2) 0.55413(11) 0.0262(5) Uani 1 1 d . . .
H7 H -0.3132 0.2599 0.5421 0.031 Uiso 1 1 calc R . .
C8 C -0.27329(17) 0.1167(2) 0.58440(11) 0.0240(4) Uani 1 1 d . . .
H8 H -0.3494 0.0992 0.5908 0.029 Uiso 1 1 calc R . .
C9 C -0.19986(17) -0.05356(19) 0.64349(11) 0.0221(4) Uani 1 1 d . . .
H9A H -0.2780 -0.0823 0.6322 0.027 Uiso 1 1 calc R . .
H9B H -0.1901 -0.0358 0.6887 0.027 Uiso 1 1 calc R . .
C10 C -0.00337(16) -0.10063(16) 0.62208(9) 0.0166(4) Uani 1 1 d . . .
C11 C -0.07214(16) 0.07210(16) 0.59522(9) 0.0166(4) Uani 1 1 d . . .
C12 C -0.18443(17) 0.04629(18) 0.60595(10) 0.0194(4) Uani 1 1 d . . .
C13 C -0.11331(17) -0.13731(17) 0.63053(10) 0.0194(4) Uani 1 1 d . . .
C31 C 0.06541(16) 0.17556(17) 0.54051(9) 0.0182(4) Uani 1 1 d . . .
H31A H 0.0647 0.2342 0.5094 0.022 Uiso 1 1 calc R . .
H31B H 0.0863 0.1082 0.5202 0.022 Uiso 1 1 calc R . .
C32 C 0.1340(2) 0.34541(17) 0.62611(11) 0.0249(4) Uani 1 1 d . . .
H32 H 0.0533 0.3413 0.6356 0.030 Uiso 1 1 calc R . .
C33 C 0.3048(2) 0.2237(3) 0.56760(13) 0.0379(6) Uani 1 1 d . . .
H33 H 0.2878 0.2907 0.5425 0.045 Uiso 1 1 calc R . .
C34 C 0.2029(2) 0.3936(2) 0.68435(13) 0.0334(6) Uani 1 1 d . . .
H34A H 0.2824 0.4035 0.6767 0.050 Uiso 1 1 calc R . .
H34B H 0.2001 0.3450 0.7199 0.050 Uiso 1 1 calc R . .
H34C H 0.1702 0.4633 0.6937 0.050 Uiso 1 1 calc R . .
C35 C 0.1331(3) 0.4248(2) 0.57165(14) 0.0445(7) Uani 1 1 d . . .
H35A H 0.0892 0.4889 0.5802 0.067 Uiso 1 1 calc R . .
H35B H 0.0979 0.3907 0.5330 0.067 Uiso 1 1 calc R . .
H35C H 0.2117 0.4457 0.5670 0.067 Uiso 1 1 calc R . .
C36 C 0.41158(19) 0.2542(2) 0.61258(13) 0.0336(6) Uani 1 1 d . . .
H36A H 0.4160 0.2090 0.6501 0.050 Uiso 1 1 calc R . .
H36B H 0.4068 0.3300 0.6246 0.050 Uiso 1 1 calc R . .
H36C H 0.4800 0.2432 0.5918 0.050 Uiso 1 1 calc R . .
C37 C 0.3208(3) 0.1419(4) 0.51935(15) 0.0574(10) Uani 1 1 d . . .
H37A H 0.3985 0.1472 0.5079 0.086 Uiso 1 1 calc R . .
H37B H 0.2655 0.1544 0.4822 0.086 Uiso 1 1 calc R . .
H37C H 0.3090 0.0700 0.5360 0.086 Uiso 1 1 calc R . .
C21 C 0.19841(16) -0.13604(17) 0.60187(10) 0.0195(4) Uani 1 1 d . . .
H21A H 0.1892 -0.0893 0.5643 0.023 Uiso 1 1 calc R . .
H21B H 0.2468 -0.1980 0.5932 0.023 Uiso 1 1 calc R . .
C22 C 0.28222(19) -0.16359(19) 0.73171(11) 0.0269(5) Uani 1 1 d . . .
H22 H 0.2021 -0.1872 0.7349 0.032 Uiso 1 1 calc R . .
C23 C 0.41530(18) -0.0315(2) 0.64871(12) 0.0271(5) Uani 1 1 d . . .
H23 H 0.4092 0.0400 0.6273 0.032 Uiso 1 1 calc R . .
C24 C 0.3272(2) -0.1225(2) 0.79678(13) 0.0363(6) Uani 1 1 d . . .
H24A H 0.3061 -0.1730 0.8284 0.054 Uiso 1 1 calc R . .
H24B H 0.2940 -0.0518 0.8033 0.054 Uiso 1 1 calc R . .
H24C H 0.4106 -0.1164 0.8005 0.054 Uiso 1 1 calc R . .
C25 C 0.3456(2) -0.2665(2) 0.71608(15) 0.0401(6) Uani 1 1 d . . .
H25A H 0.4268 -0.2504 0.7157 0.060 Uiso 1 1 calc R . .
H25B H 0.3132 -0.2931 0.6748 0.060 Uiso 1 1 calc R . .
H25C H 0.3370 -0.3216 0.7478 0.060 Uiso 1 1 calc R . .
C26 C 0.50470(19) -0.0160(3) 0.70566(14) 0.0388(7) Uani 1 1 d . . .
H26A H 0.5229 -0.0857 0.7257 0.058 Uiso 1 1 calc R . .
H26B H 0.4745 0.0325 0.7355 0.058 Uiso 1 1 calc R . .
H26C H 0.5741 0.0152 0.6923 0.058 Uiso 1 1 calc R . .
C27 C 0.4587(2) -0.1078(2) 0.60180(13) 0.0348(6) Uani 1 1 d . . .
H27A H 0.5331 -0.0827 0.5917 0.052 Uiso 1 1 calc R . .
H27B H 0.4043 -0.1096 0.5635 0.052 Uiso 1 1 calc R . .
H27C H 0.4668 -0.1801 0.6199 0.052 Uiso 1 1 calc R . .
N2 N 0.01157(16) 0.18917(16) 0.71320(10) 0.0201(3) Uani 1 1 d . . .
H2A H -0.051(2) 0.199(2) 0.6906(13) 0.025(7) Uiso 1 1 d . . .
H2B H -0.005(3) 0.162(3) 0.7479(16) 0.053(10) Uiso 1 1 d . . .
H2C H 0.019(3) 0.259(3) 0.7266(19) 0.072(12) Uiso 1 1 d . . .
C100 C 0.4005(7) -0.4742(10) 0.4969(6) 0.044(5) Uiso 0.25 1 d PG . 1
H10A H 0.3217 -0.4710 0.4808 0.052 Uiso 0.25 1 d P A 1
C101 C 0.4393(9) -0.4194(9) 0.5517(5) 0.049(3) Uiso 0.25 1 d PG . 1
H10B H 0.3882 -0.3783 0.5733 0.059 Uiso 0.25 1 d P B 1
C102 C 0.5541(10) -0.4241(9) 0.5759(4) 0.049(3) Uiso 0.25 1 d PG . 1
H10C H 0.5824 -0.3865 0.6137 0.059 Uiso 0.25 1 d P C 1
C103 C 0.6300(7) -0.4837(9) 0.5453(6) 0.056(3) Uiso 0.25 1 d PG . 1
H10D H 0.7102 -0.4875 0.5617 0.067 Uiso 0.25 1 d P D 1
C104 C 0.5912(9) -0.5385(8) 0.4905(5) 0.049(4) Uiso 0.25 1 d PG . 1
H10E H 0.6437 -0.5802 0.4692 0.059 Uiso 0.25 1 d P E 1
C105 C 0.4765(11) -0.5338(9) 0.4663(4) 0.052(3) Uiso 0.25 1 d PGD . 1
C106 C 0.4565(18) -0.5917(15) 0.4073(8) 0.067 Uiso 0.25 1 d PD . 1
H10F H 0.5252 -0.6271 0.3966 0.100 Uiso 0.25 1 d P F 1
H10G H 0.3982 -0.6474 0.4079 0.100 Uiso 0.25 1 d P G 1
H10H H 0.4301 -0.5438 0.3724 0.100 Uiso 0.25 1 d P H 1
C200 C 0.3816(5) -0.4855(8) 0.4878(4) 0.037(3) Uiso 0.25 1 d PG . 2
H20A H 0.3106 -0.4564 0.4974 0.045 Uiso 0.25 1 d P I 2
C201 C 0.3850(6) -0.5380(8) 0.4311(4) 0.040(3) Uiso 0.25 1 d PG . 2
H20B H 0.3173 -0.5451 0.4015 0.048 Uiso 0.25 1 d P J 2
C202 C 0.4874(8) -0.5803(7) 0.4163(3) 0.045(4) Uiso 0.25 1 d PG . 2
H20C H 0.4909 -0.6162 0.3769 0.053 Uiso 0.25 1 d P K 2
C203 C 0.5864(6) -0.5700(9) 0.4582(4) 0.052(4) Uiso 0.25 1 d PG . 2
H20D H 0.6577 -0.5986 0.4482 0.062 Uiso 0.25 1 d P L 2
C204 C 0.5829(5) -0.5175(8) 0.5150(4) 0.030(3) Uiso 0.25 1 d PG . 2
H20E H 0.6510 -0.5100 0.5440 0.036 Uiso 0.25 1 d P M 2
C205 C 0.4805(7) -0.4752(6) 0.5298(3) 0.053(3) Uiso 0.25 1 d PGD . 2
C206 C 0.4839(12) -0.4209(8) 0.5887(4) 0.053(3) Uiso 0.25 1 d PGD . 2
H20F H 0.5592 -0.4230 0.6100 0.079 Uiso 0.25 1 d P N 2
H20G H 0.4599 -0.3473 0.5813 0.079 Uiso 0.25 1 d P O 2
H20H H 0.4317 -0.4557 0.6133 0.079 Uiso 0.25 1 d P P 2

loop_
_atom_site_aniso_label
_atom_site_aniso_U_11
_atom_site_aniso_U_22
_atom_site_aniso_U_33
_atom_site_aniso_U_23
_atom_site_aniso_U_13
_atom_site_aniso_U_12
Ru1 0.01213(7) 0.01823(8) 0.01471(8) -0.00226(6) 0.00131(5) 0.00018(6)
Cl1 0.0246(2) 0.0227(2) 0.0189(2) 0.00096(19) 0.00428(18) -0.00034(19)
P3 0.0156(2) 0.0203(2) 0.0161(2) -0.00310(19) 0.00344(18) -0.00268(18)
P2 0.0132(2) 0.0210(3) 0.0197(3) -0.0029(2) -0.00019(18) 0.00201(18)
C14 0.0190(9) 0.0241(10) 0.0198(10) -0.0036(8) 0.0053(8) 0.0008(8)
O1 0.0214(7) 0.0425(10) 0.0254(9) -0.0114(7) -0.0015(6) -0.0034(7)
N1 0.0121(7) 0.0189(8) 0.0186(8) -0.0013(6) -0.0009(6) -0.0011(6)
C1 0.0232(10) 0.0267(11) 0.0194(10) 0.0018(8) 0.0028(8) -0.0074(8)
C2 0.0334(11) 0.0206(10) 0.0221(11) 0.0039(8) 0.0004(9) -0.0090(9)
C3 0.0240(10) 0.0200(10) 0.0215(10) -0.0003(8) 0.0001(8) 0.0012(8)
C4 0.0174(8) 0.0185(9) 0.0157(9) -0.0006(7) -0.0001(7) -0.0007(7)
C5 0.0167(8) 0.0200(9) 0.0163(9) -0.0027(7) -0.0011(7) -0.0008(7)
C6 0.0232(9) 0.0213(10) 0.0201(10) 0.0005(8) 0.0007(8) 0.0027(8)
C7 0.0218(10) 0.0310(12) 0.0246(11) -0.0001(9) -0.0017(8) 0.0095(9)
C8 0.0129(8) 0.0344(12) 0.0243(11) -0.0044(9) 0.0007(8) 0.0034(8)
C9 0.0157(9) 0.0296(11) 0.0214(10) 0.0006(8) 0.0037(8) -0.0023(8)
C10 0.0171(8) 0.0191(9) 0.0133(9) 0.0005(7) 0.0010(7) -0.0024(7)
C11 0.0142(8) 0.0195(9) 0.0155(9) -0.0024(7) -0.0006(7) 0.0020(7)
C12 0.0157(8) 0.0252(10) 0.0173(9) -0.0015(8) 0.0020(7) 0.0001(8)
C13 0.0175(9) 0.0250(10) 0.0157(9) 0.0028(8) 0.0017(7) -0.0031(8)
C31 0.0196(9) 0.0192(9) 0.0158(9) -0.0001(7) 0.0019(7) -0.0015(7)
C32 0.0322(11) 0.0193(10) 0.0246(11) -0.0045(8) 0.0085(9) -0.0041(9)
C33 0.0238(11) 0.0617(18) 0.0304(13) -0.0131(12) 0.0124(10) -0.0136(12)
C34 0.0321(12) 0.0318(13) 0.0370(14) -0.0183(11) 0.0073(10) -0.0072(10)
C35 0.080(2) 0.0223(12) 0.0338(15) 0.0007(10) 0.0166(15) -0.0036(13)
C36 0.0206(10) 0.0408(14) 0.0404(14) -0.0113(12) 0.0079(10) -0.0077(10)
C37 0.0353(15) 0.102(3) 0.0365(17) -0.0164(18) 0.0108(13) 0.0027(17)
C21 0.0171(9) 0.0189(9) 0.0231(10) -0.0050(8) 0.0045(7) 0.0013(7)
C22 0.0242(10) 0.0290(12) 0.0262(12) 0.0041(9) -0.0020(9) 0.0061(9)
C23 0.0166(9) 0.0309(12) 0.0340(13) -0.0090(10) 0.0044(9) -0.0008(8)
C24 0.0330(12) 0.0478(16) 0.0258(12) 0.0069(12) -0.0050(10) 0.0087(12)
C25 0.0397(14) 0.0313(13) 0.0474(17) 0.0068(12) -0.0014(12) 0.0148(11)
C26 0.0159(10) 0.0553(17) 0.0448(16) -0.0213(14) 0.0020(10) -0.0043(11)
C27 0.0183(10) 0.0468(15) 0.0404(15) -0.0147(12) 0.0078(10) -0.0001(10)
N2 0.0175(8) 0.0231(9) 0.0200(9) -0.0017(7) 0.0040(7) 0.0025(7)

loop_
_atom_type_symbol
_atom_type_description
_atom_type_scat_dispersion_real
_atom_type_scat_dispersion_imag
_atom_type_scat_source
C C 0.0033 0.0016 'International Tables Vol C Tables 4.2.6.8 and 6.1.1.4'
H H 0.0000 0.0000 'International Tables Vol C Tables 4.2.6.8 and 6.1.1.4'
N N 0.0061 0.0033 'International Tables Vol C Tables 4.2.6.8 and 6.1.1.4'
O O 0.0106 0.0060 'International Tables Vol C Tables 4.2.6.8 and 6.1.1.4'
Ru Ru -1.2594 0.8363 'International Tables Vol C Tables 4.2.6.8 and 6.1.1.4'
P P 0.1023 0.0942 'International Tables Vol C Tables 4.2.6.8 and 6.1.1.4'
Cl Cl 0.1484 0.1585 'International Tables Vol C Tables 4.2.6.8 and 6.1.1.4'

loop_
_geom_angle_atom_site_label_1
_geom_angle_atom_site_label_2
_geom_angle_atom_site_label_3
_geom_angle
_geom_angle_site_symmetry_1
_geom_angle_site_symmetry_3
C14 Ru1 N1 176.54(8) . .
C14 Ru1 N2 94.71(8) . .
N1 Ru1 N2 88.33(7) . .
C14 Ru1 P2 90.30(7) . .
N1 Ru1 P2 87.06(5) . .
N2 Ru1 P2 167.13(6) . .
C14 Ru1 P3 93.23(7) . .
N1 Ru1 P3 85.22(5) . .
N2 Ru1 P3 88.13(6) . .
P2 Ru1 P3 103.44(2) . .
C14 Ru1 Cl1 96.44(7) . .
N1 Ru1 Cl1 85.77(5) . .
N2 Ru1 Cl1 78.39(6) . .
P2 Ru1 Cl1 89.286(19) . .
P3 Ru1 Cl1 163.977(19) . .
C31 P3 C33 101.86(10) . .
C31 P3 C32 100.59(10) . .
C33 P3 C32 103.54(12) . .
C31 P3 Ru1 107.12(7) . .
C33 P3 Ru1 127.49(11) . .
C32 P3 Ru1 112.69(7) . .
C21 P2 C22 101.64(11) . .
C21 P2 C23 104.89(10) . .
C22 P2 C23 107.86(11) . .
C21 P2 Ru1 106.92(7) . .
C22 P2 Ru1 113.79(8) . .
C23 P2 Ru1 119.79(8) . .
O1 C14 Ru1 177.30(18) . .
C11 N1 C10 114.64(16) . .
C11 N1 Ru1 116.08(13) . .
C10 N1 Ru1 119.38(13) . .
C13 C1 C2 121.00(19) . .
C13 C1 H1 119.5 . .
C2 C1 H1 119.5 . .
C1 C2 C3 119.0(2) . .
C1 C2 H2 120.5 . .
C3 C2 H2 120.5 . .
C4 C3 C2 121.1(2) . .
C4 C3 H3 119.5 . .
C2 C3 H3 119.5 . .
C3 C4 C10 119.60(18) . .
C3 C4 C21 121.38(18) . .
C10 C4 C21 118.94(18) . .
C6 C5 C11 119.49(18) . .
C6 C5 C31 123.66(19) . .
C11 C5 C31 116.77(17) . .
C5 C6 C7 120.3(2) . .
C5 C6 H6 119.8 . .
C7 C6 H6 119.8 . .
C8 C7 C6 119.8(2) . .
C8 C7 H7 120.1 . .
C6 C7 H7 120.1 . .
C7 C8 C12 121.3(2) . .
C7 C8 H8 119.3 . .
C12 C8 H8 119.3 . .
C12 C9 C13 109.91(17) . .
C12 C9 H9A 109.7 . .
C13 C9 H9A 109.7 . .
C12 C9 H9B 109.7 . .
C13 C9 H9B 109.7 . .
H9A C9 H9B 108.2 . .
N1 C10 C13 121.83(18) . .
N1 C10 C4 118.67(17) . .
C13 C10 C4 119.39(19) . .
N1 C11 C12 122.33(18) . .
N1 C11 C5 117.83(17) . .
C12 C11 C5 119.82(18) . .
C8 C12 C11 118.9(2) . .
C8 C12 C9 123.97(19) . .
C11 C12 C9 117.04(18) . .
C1 C13 C10 119.87(19) . .
C1 C13 C9 122.95(18) . .
C10 C13 C9 117.11(19) . .
C5 C31 P3 112.87(14) . .
C5 C31 H31A 109.0 . .
P3 C31 H31A 109.0 . .
C5 C31 H31B 109.0 . .
P3 C31 H31B 109.0 . .
H31A C31 H31B 107.8 . .
C34 C32 C35 109.1(2) . .
C34 C32 P3 114.89(18) . .
C35 C32 P3 114.35(17) . .
C34 C32 H32 105.9 . .
C35 C32 H32 105.9 . .
P3 C32 H32 105.9 . .
C37 C33 C36 116.5(2) . .
C37 C33 P3 114.8(2) . .
C36 C33 P3 113.58(17) . .
C37 C33 H33 103.2 . .
C36 C33 H33 103.2 . .
P3 C33 H33 103.2 . .
C32 C34 H34A 109.5 . .
C32 C34 H34B 109.5 . .
H34A C34 H34B 109.5 . .
C32 C34 H34C 109.5 . .
H34A C34 H34C 109.5 . .
H34B C34 H34C 109.5 . .
C32 C35 H35A 109.5 . .
C32 C35 H35B 109.5 . .
H35A C35 H35B 109.5 . .
C32 C35 H35C 109.5 . .
H35A C35 H35C 109.5 . .
H35B C35 H35C 109.5 . .
C33 C36 H36A 109.5 . .
C33 C36 H36B 109.5 . .
H36A C36 H36B 109.5 . .
C33 C36 H36C 109.5 . .
H36A C36 H36C 109.5 . .
H36B C36 H36C 109.5 . .
C33 C37 H37A 109.5 . .
C33 C37 H37B 109.5 . .
H37A C37 H37B 109.5 . .
C33 C37 H37C 109.5 . .
H37A C37 H37C 109.5 . .
H37B C37 H37C 109.5 . .
C4 C21 P2 111.20(14) . .
C4 C21 H21A 109.4 . .
P2 C21 H21A 109.4 . .
C4 C21 H21B 109.4 . .
P2 C21 H21B 109.4 . .
H21A C21 H21B 108.0 . .
C24 C22 C25 110.9(2) . .
C24 C22 P2 115.04(18) . .
C25 C22 P2 114.57(18) . .
C24 C22 H22 105.1 . .
C25 C22 H22 105.1 . .
P2 C22 H22 105.1 . .
C27 C23 C26 110.87(19) . .
C27 C23 P2 115.79(16) . .
C26 C23 P2 113.73(18) . .
C27 C23 H23 105.1 . .
C26 C23 H23 105.1 . .
P2 C23 H23 105.1 . .
C22 C24 H24A 109.5 . .
C22 C24 H24B 109.5 . .
H24A C24 H24B 109.5 . .
C22 C24 H24C 109.5 . .
H24A C24 H24C 109.5 . .
H24B C24 H24C 109.5 . .
C22 C25 H25A 109.5 . .
C22 C25 H25B 109.5 . .
H25A C25 H25B 109.5 . .
C22 C25 H25C 109.5 . .
H25A C25 H25C 109.5 . .
H25B C25 H25C 109.5 . .
C23 C26 H26A 109.5 . .
C23 C26 H26B 109.5 . .
H26A C26 H26B 109.5 . .
C23 C26 H26C 109.5 . .
H26A C26 H26C 109.5 . .
H26B C26 H26C 109.5 . .
C23 C27 H27A 109.5 . .
C23 C27 H27B 109.5 . .
H27A C27 H27B 109.5 . .
C23 C27 H27C 109.5 . .
H27A C27 H27C 109.5 . .
H27B C27 H27C 109.5 . .
Ru1 N2 H2A 123.5(19) . .
Ru1 N2 H2B 104(2) . .
H2A N2 H2B 107(3) . .
Ru1 N2 H2C 128(2) . .
H2A N2 H2C 95(3) . .
H2B N2 H2C 97(3) . .
C104 C100 C103 178(5) 3_646 3_646
C103 C100 C101 179.6(19) 3_646 .
C104 C100 C105 121(3) 3_646 .
C103 C100 C105 60.4(16) 3_646 .
C101 C100 C105 120.0 . .
C104 C100 C105 51(3) 3_646 3_646
C103 C100 C105 130.7(18) 3_646 3_646
C101 C100 C105 49.7(5) . 3_646
C105 C100 C105 70.3(5) . 3_646
C104 C100 H10A 118.1 3_646 .
C103 C100 H10A 60.1 3_646 .
C101 C100 H10A 119.5 . .
C105 C100 H10A 120.5 . .
C105 C100 H10A 169.2 3_646 .
C104 C100 H20A 95.0 3_646 .
C103 C100 H20A 83.2 3_646 .
C101 C100 H20A 96.4 . .
C105 C100 H20A 143.3 . .
C105 C100 H20A 145.8 3_646 .
C104 C101 C105 72.9(9) 3_646 3_646
C104 C101 C102 120.4(9) 3_646 .
C105 C101 C102 47.5(7) 3_646 .
C105 C101 C100 72.5(7) 3_646 .
C102 C101 C100 120.0 . .
C104 C101 C106 138.1(13) 3_646 3_646
C105 C101 C106 65.3(10) 3_646 3_646
C100 C101 C106 137.7(8) . 3_646
C104 C101 H10B 120.5 3_646 .
C105 C101 H10B 166.5 3_646 .
C102 C101 H10B 119.0 . .
C100 C101 H10B 121.0 . .
C106 C101 H10B 101.2 3_646 .
C104 C101 H20G 155.3 3_646 .
C105 C101 H20G 115.3 3_646 .
C102 C101 H20G 71.7 . .
C100 C101 H20G 155.4 . .
C106 C101 H20G 57.1 3_646 .
H10B C101 H20G 52.7 . .
C104 C101 H20H 125.8 3_646 .
C105 C101 H20H 106.7 3_646 .
C102 C101 H20H 78.9 . .
C100 C101 H20H 125.9 . .
C106 C101 H20H 66.5 3_646 .
H10B C101 H20H 66.2 . .
H20G C101 H20H 75.8 . .
C106 C102 C105 144(4) 3_646 3_646
C106 C102 C103 153(4) 3_646 .
C105 C102 C103 60.4(8) 3_646 .
C106 C102 C101 86(4) 3_646 .
C105 C102 C101 59.6(8) 3_646 .
C103 C102 C101 120.0 . .
C105 C102 H10C 179.3 3_646 .
C103 C102 H10C 118.9 . .
C101 C102 H10C 121.1 . .
C105 C102 H20F 147.2 3_646 .
C103 C102 H20F 120.7 . .
C101 C102 H20F 109.3 . .
C106 C102 H20G 50.1 3_646 .
C105 C102 H20G 101.8 3_646 .
C103 C102 H20G 156.2 . .
C101 C102 H20G 45.3 . .
H10C C102 H20G 78.8 . .
H20F C102 H20G 82.9 . .
C100 C103 C105 72.3(10) 3_646 3_646
C100 C103 C102 119.6(9) 3_646 .
C105 C103 C102 47.3(7) 3_646 .
C105 C103 C104 72.7(7) 3_646 .
C102 C103 C104 120.0 . .
C100 C103 C106 125.6(12) 3_646 3_646
C105 C103 C106 53.4(9) 3_646 3_646
C104 C103 C106 126.0(8) . 3_646
C100 C103 H10D 119.7 3_646 .
C105 C103 H10D 168.0 3_646 .
C102 C103 H10D 120.8 . .
C104 C103 H10D 119.2 . .
C106 C103 H10D 114.7 3_646 .
C100 C103 H20E 72.4 3_646 .
C105 C103 H20E 135.1 3_646 .
C102 C103 H20E 151.7 . .
C104 C103 H20E 72.0 . .
C106 C103 H20E 147.1 3_646 .
H10D C103 H20E 54.6 . .
C100 C104 C101 178(5) 3_646 3_646
C101 C104 C103 179.6(15) 3_646 .
C100 C104 C105 119(3) 3_646 .
C101 C104 C105 59.6(16) 3_646 .
C103 C104 C105 120.0 . .
C100 C104 C105 49(3) 3_646 3_646
C101 C104 C105 129.5(18) 3_646 3_646
C103 C104 C105 50.1(6) . 3_646
C105 C104 C105 69.9(6) . 3_646
C100 C104 H10E 121.7 3_646 .
C101 C104 H10E 60.1 3_646 .
C103 C104 H10E 120.3 . .
C105 C104 H10E 119.7 . .
C105 C104 H10E 170.4 3_646 .
C100 C104 H20D 130.3 3_646 .
C101 C104 H20D 51.5 3_646 .
C103 C104 H20D 128.9 . .
C105 C104 H20D 110.9 . .
C105 C104 H20D 175.7 3_646 .
C101 C104 H20E 163.1 3_646 .
C105 C104 H20E 134.7 . .
C105 C104 H20E 65.7 3_646 .
H10E C104 H20E 104.8 . .
H20D C104 H20E 114.1 . .
C102 C105 C101 72.9(12) 3_646 3_646
C102 C105 C103 72.3(12) 3_646 3_646
C101 C105 C103 145.2(13) 3_646 3_646
C102 C105 C104 120(2) 3_646 .
C101 C105 C104 47.5(13) 3_646 .
C103 C105 C104 167.3(13) 3_646 .
C102 C105 C100 120(2) 3_646 .
C101 C105 C100 167.5(13) 3_646 .
C103 C105 C100 47.3(13) 3_646 .
C104 C105 C100 120.0 . .
C101 C105 C106 63.1(11) 3_646 .
C103 C105 C106 82.1(10) 3_646 .
C104 C105 C106 110.5(12) . .
C100 C105 C106 129.4(12) . .
C102 C105 C100 131(2) 3_646 3_646
C101 C105 C100 57.8(15) 3_646 3_646
C103 C105 C100 157.0(18) 3_646 3_646
C100 C105 C100 109.7(6) . 3_646
C106 C105 C100 120.8(15) . 3_646
C102 C105 C104 129(2) 3_646 3_646
C101 C105 C104 157.6(14) 3_646 3_646
C103 C105 C104 57.2(10) 3_646 3_646
C104 C105 C104 110.1(7) . 3_646
C106 C105 C104 139.2(12) . 3_646
C100 C105 C104 99.8(10) 3_646 3_646
C102 C105 C105 179(2) 3_646 3_646
C101 C105 C105 107.8(14) 3_646 3_646
C103 C105 C105 107.0(13) 3_646 3_646
C104 C105 C105 60.3(5) . 3_646
C100 C105 C105 59.7(5) . 3_646
C106 C105 C105 170.4(13) . 3_646
C100 C105 C105 50.0(6) 3_646 3_646
C104 C105 C105 49.8(5) 3_646 3_646
C102 C106 C101 76(3) 3_646 3_646
C101 C106 C105 51.6(11) 3_646 .
C101 C106 C103 96.0(11) 3_646 3_646
C102 C106 H10F 136.1 3_646 .
C101 C106 H10F 60.8 3_646 .
C105 C106 H10F 112.4 . .
C103 C106 H10F 156.7 3_646 .
C102 C106 H10G 91.9 3_646 .
C101 C106 H10G 127.8 3_646 .
C105 C106 H10G 112.2 . .
C103 C106 H10G 84.9 3_646 .
H10F C106 H10G 106.8 . .
C102 C106 H10H 105.1 3_646 .
C101 C106 H10H 125.7 3_646 .
C105 C106 H10H 111.8 . .
C103 C106 H10H 88.2 3_646 .
H10F C106 H10H 106.8 . .
H10G C106 H10H 106.5 . .
C102 C106 H20C 168.0 3_646 .
C101 C106 H20C 93.0 3_646 .
C105 C106 H20C 142.5 . .
C103 C106 H20C 164.9 3_646 .
H10G C106 H20C 99.0 . .
H10H C106 H20C 76.7 . .
C204 C200 C203 84(3) 3_646 3_646
C204 C200 C201 78(2) 3_646 .
C203 C200 C201 162.0(8) 3_646 .
C204 C200 C205 48(2) 3_646 .
C201 C200 C205 120.0 . .
C203 C200 C205 99.0(8) 3_646 3_646
C201 C200 C205 63.8(4) . 3_646
C205 C200 C205 56.5(4) . 3_646
C204 C200 H10A 152.2 3_646 .
C203 C200 H10A 102.2 3_646 .
C201 C200 H10A 93.9 . .
C205 C200 H10A 146.0 . .
C205 C200 H10A 155.9 3_646 .
C204 C200 H20A 152.3 3_646 .
C203 C200 H20A 77.4 3_646 .
C201 C200 H20A 119.2 . .
C205 C200 H20A 120.8 . .
C205 C200 H20A 173.7 3_646 .
C204 C201 C202 103.3(5) 3_646 .
C200 C201 C202 120.0 . .
C204 C201 C205 52.3(4) 3_646 3_646
C200 C201 C205 69.4(4) . 3_646
C202 C201 C205 50.9(4) . 3_646
C204 C201 C206 101.4(8) 3_646 3_646
C200 C201 C206 118.6(5) . 3_646
C205 C201 C206 49.2(4) 3_646 3_646
C204 C201 H10G 137.0 3_646 .
C200 C201 H10G 138.8 . .
C202 C201 H10G 55.9 . .
C205 C201 H10G 97.3 3_646 .
C206 C201 H10G 60.4 3_646 .
C204 C201 H10H 133.1 3_646 .
C200 C201 H10H 148.6 . .
C202 C201 H10H 49.5 . .
C205 C201 H10H 91.0 3_646 .
C206 C201 H10H 47.8 3_646 .
H10G C201 H10H 65.5 . .
C204 C201 H20B 136.9 3_646 .
C200 C201 H20B 120.8 . .
C202 C201 H20B 119.2 . .
C205 C201 H20B 168.2 3_646 .
C206 C201 H20B 120.3 3_646 .
H10G C201 H20B 78.7 . .
H10H C201 H20B 77.3 . .
C206 C202 C205 93(3) 3_646 3_646
C206 C202 C201 155(3) 3_646 .
C205 C202 C201 76.7(5) 3_646 .
C206 C202 C203 57(3) 3_646 .
C201 C202 C203 120.0 . .
C206 C202 H10F 48.9 3_646 .
C205 C202 H10F 130.3 3_646 .
C201 C202 H10F 150.8 . .
C203 C202 H10F 86.5 . .
C206 C202 H10G 136.3 3_646 .
C205 C202 H10G 124.1 3_646 .
C201 C202 H10G 64.9 . .
C203 C202 H10G 136.7 . .
H10F C202 H10G 87.6 . .
C206 C202 H10H 102.1 3_646 .
C205 C202 H10H 123.8 3_646 .
C201 C202 H10H 67.1 . .
C203 C202 H10H 146.6 . .
H10F C202 H10H 98.3 . .
H10G C202 H10H 76.6 . .
C206 C202 H20C 67.8 3_646 .
C205 C202 H20C 161.2 3_646 .
C201 C202 H20C 120.6 . .
C203 C202 H20C 119.4 . .
H10G C202 H20C 73.2 . .
H10H C202 H20C 63.7 . .
C205 C203 C206 78.3(10) 3_646 3_646
C205 C203 C200 69.4(8) 3_646 3_646
C206 C203 C200 146.5(11) 3_646 3_646
C205 C203 C204 54.2(8) 3_646 .
C206 C203 C204 132.4(7) 3_646 .
C205 C203 C202 66.7(8) 3_646 .
C200 C203 C202 136.2(5) 3_646 .
C204 C203 C202 120.0 . .
C205 C203 H10E 139.0 3_646 .
C206 C203 H10E 141.7 3_646 .
C200 C203 H10E 69.6 3_646 .
C204 C203 H10E 85.5 . .
C202 C203 H10E 154.3 . .
C205 C203 H20D 168.1 3_646 .
C206 C203 H20D 107.5 3_646 .
C200 C203 H20D 102.8 3_646 .
C204 C203 H20D 119.6 . .
C202 C203 H20D 120.4 . .
C200 C204 C205 116(2) 3_646 3_646
C200 C204 C201 84(2) 3_646 3_646
C205 C204 C201 146.9(15) 3_646 3_646
C200 C204 C205 152.1(18) 3_646 .
C205 C204 C205 74.2(6) 3_646 .
C201 C204 C205 76.7(10) 3_646 .
C200 C204 C203 77.6(17) 3_646 .
C205 C204 C203 46.6(6) 3_646 .
C201 C204 C203 162.0(10) 3_646 .
C205 C204 C203 120.0 . .
C200 C204 C204 148(2) 3_646 3_646
C201 C204 C204 108.4(9) 3_646 3_646
C203 C204 C204 87.4(4) . 3_646
C200 C204 H10E 53.6 3_646 .
C205 C204 H10E 74.0 3_646 .
C201 C204 H10E 135.7 3_646 .
C205 C204 H10E 147.5 . .
C204 C204 H10E 114.9 3_646 .
C200 C204 H20E 48.3 3_646 .
C205 C204 H20E 164.0 3_646 .
C205 C204 H20E 119.6 . .
C203 C204 H20E 120.4 . .
C204 C204 H20E 151.8 3_646 .
H10E C204 H20E 92.9 . .
C203 C205 C204 79.2(11) 3_646 3_646
C203 C205 C202 69.4(7) 3_646 3_646
C204 C205 C202 146.9(13) 3_646 3_646
C203 C205 C204 168.7(13) 3_646 .
C204 C205 C204 105.9(6) 3_646 .
C202 C205 C204 103.3(11) 3_646 .
C203 C205 C200 66.7(12) 3_646 .
C202 C205 C200 136.2(11) 3_646 .
C204 C205 C200 120.0 . .
C203 C205 C206 57.1(12) 3_646 .
C204 C205 C206 136.3(6) 3_646 .
C204 C205 C206 116.9 . .
C200 C205 C206 123.1 . .
C203 C205 C205 138.1(13) 3_646 3_646
C204 C205 C205 60.1(6) 3_646 3_646
C202 C205 C205 146.1(13) 3_646 3_646
C204 C205 C205 45.7(5) . 3_646
C200 C205 C205 74.7(5) . 3_646
C206 C205 C205 160.9(5) . 3_646
C203 C205 C201 121.1(11) 3_646 3_646
C204 C205 C201 152.9(12) 3_646 3_646
C202 C205 C201 52.3(5) 3_646 3_646
C204 C205 C201 51.0(8) . 3_646
C200 C205 C201 169.2(8) . 3_646
C206 C205 C201 66.2(8) . 3_646
C205 C205 C201 95.4(8) 3_646 3_646
C203 C205 C200 162.2(16) 3_646 3_646
C204 C205 C200 108.5(9) 3_646 3_646
C202 C205 C200 99.0(13) 3_646 3_646
C200 C205 C200 123.5(4) . 3_646
C206 C205 C200 113.0(4) . 3_646
C205 C205 C200 48.8(4) 3_646 3_646
C201 C205 C200 46.9(8) 3_646 3_646
C202 C206 C203 108(3) 3_646 3_646
C202 C206 C205 72(2) 3_646 .
C203 C206 C201 107.6(10) 3_646 3_646
C205 C206 C201 64.6(5) . 3_646
C202 C206 H10B 137.7 3_646 .
C203 C206 H10B 47.9 3_646 .
C205 C206 H10B 92.4 . .
C201 C206 H10B 149.6 3_646 .
C202 C206 H10C 45.2 3_646 .
C203 C206 H10C 148.6 3_646 .
C205 C206 H10C 116.8 . .
C201 C206 H10C 54.2 3_646 .
H10B C206 H10C 134.8 . .
C202 C206 H20F 45.6 3_646 .
C203 C206 H20F 153.0 3_646 .
C205 C206 H20F 109.7 . .
C201 C206 H20F 45.5 3_646 .
H10B C206 H20F 153.9 . .
C202 C206 H20G 100.2 3_646 .
C203 C206 H20G 78.4 3_646 .
C205 C206 H20G 109.1 . .
C201 C206 H20G 119.5 3_646 .
H10B C206 H20G 47.2 . .
H10C C206 H20G 89.1 . .
H20F C206 H20G 110.1 . .
C202 C206 H20H 148.3 3_646 .
C203 C206 H20H 89.9 3_646 .
C205 C206 H20H 109.0 . .
C201 C206 H20H 130.8 3_646 .
H10B C206 H20H 73.7 . .
H10C C206 H20H 121.5 . .
H20F C206 H20H 110.2 . .
H20G C206 H20H 108.8 . .

loop_
_geom_bond_atom_site_label_1
_geom_bond_atom_site_label_2
_geom_bond_distance
_geom_bond_site_symmetry_2
Ru1 C14 1.839(2) .
Ru1 N1 2.1842(16) .
Ru1 N2 2.2112(18) .
Ru1 P2 2.3404(5) .
Ru1 P3 2.3436(6) .
Ru1 Cl1 2.4805(5) .
P3 C31 1.843(2) .
P3 C33 1.860(2) .
P3 C32 1.866(2) .
P2 C21 1.839(2) .
P2 C22 1.860(2) .
P2 C23 1.862(2) .
C14 O1 1.164(3) .
N1 C11 1.389(2) .
N1 C10 1.395(3) .
C1 C13 1.390(3) .
C1 C2 1.393(3) .
C1 H1 0.9500 .
C2 C3 1.399(3) .
C2 H2 0.9500 .
C3 C4 1.391(3) .
C3 H3 0.9500 .
C4 C10 1.411(3) .
C4 C21 1.504(3) .
C5 C6 1.394(3) .
C5 C11 1.411(3) .
C5 C31 1.500(3) .
C6 C7 1.401(3) .
C6 H6 0.9500 .
C7 C8 1.378(3) .
C7 H7 0.9500 .
C8 C12 1.400(3) .
C8 H8 0.9500 .
C9 C12 1.505(3) .
C9 C13 1.508(3) .
C9 H9A 0.9900 .
C9 H9B 0.9900 .
C10 C13 1.407(3) .
C11 C12 1.409(3) .
C31 H31A 0.9900 .
C31 H31B 0.9900 .
C32 C34 1.529(3) .
C32 C35 1.532(4) .
C32 H32 1.0000 .
C33 C37 1.482(4) .
C33 C36 1.537(3) .
C33 H33 1.0000 .
C34 H34A 0.9800 .
C34 H34B 0.9800 .
C34 H34C 0.9800 .
C35 H35A 0.9800 .
C35 H35B 0.9800 .
C35 H35C 0.9800 .
C36 H36A 0.9800 .
C36 H36B 0.9800 .
C36 H36C 0.9800 .
C37 H37A 0.9800 .
C37 H37B 0.9800 .
C37 H37C 0.9800 .
C21 H21A 0.9900 .
C21 H21B 0.9900 .
C22 C24 1.523(4) .
C22 C25 1.540(3) .
C22 H22 1.0000 .
C23 C27 1.520(3) .
C23 C26 1.527(3) .
C23 H23 1.0000 .
C24 H24A 0.9800 .
C24 H24B 0.9800 .
C24 H24C 0.9800 .
C25 H25A 0.9800 .
C25 H25B 0.9800 .
C25 H25C 0.9800 .
C26 H26A 0.9800 .
C26 H26B 0.9800 .
C26 H26C 0.9800 .
C27 H27A 0.9800 .
C27 H27B 0.9800 .
C27 H27C 0.9800 .
N2 H2A 0.84(3) .
N2 H2B 0.86(4) .
N2 H2C 0.92(4) .
C100 C104 0.32(2) 3_646
C100 C103 1.07(2) 3_646
C100 C101 1.3900 .
C100 C105 1.3900 .
C100 C105 1.567(16) 3_646
C100 H10A 0.9522 .
C100 H20A 1.0848 .
C101 C104 1.07(2) 3_646
C101 C105 1.254(15) 3_646
C101 C102 1.3900 .
C101 C106 1.43(3) 3_646
C101 H10B 0.9541 .
C101 H20G 1.1090 .
C102 C106 0.443(19) 3_646
C102 C105 1.072(15) 3_646
C102 C103 1.3900 .
C102 H10C 0.9620 .
C102 H20F 0.7290 .
C103 C100 1.072(15) 3_646
C103 C105 1.269(16) 3_646
C103 C104 1.3900 .
C103 H10D 0.9679 .
C103 H20E 0.4124 .
C104 C100 0.318(15) 3_646
C104 C101 1.07(2) 3_646
C104 C105 1.3900 .
C104 C105 1.579(15) 3_646
C104 H10E 0.9659 .
C105 C102 1.072(15) 3_646
C105 C101 1.25(2) 3_646
C105 C103 1.27(2) 3_646
C105 C106 1.454(15) .
C105 C100 1.567(16) 3_646
C105 C104 1.58(2) 3_646
C106 C102 0.44(2) 3_646
C106 C101 1.43(3) 3_646
C106 H10F 0.9740 .
C106 H10G 0.9781 .
C106 H10H 0.9783 .
C106 H20C 0.8661 .
C200 C204 0.432(13) 3_646
C200 C203 1.364(19) 3_646
C200 C201 1.3900 .
C200 C205 1.3900 .
C200 H10A 0.7266 .
C200 H20A 0.9577 .
C201 C204 1.364(16) 3_646
C201 C202 1.3900 .
C201 H20B 0.9613 .
C202 C206 0.367(19) 3_646
C202 C205 1.364(14) 3_646
C202 C203 1.3900 .
C202 H10F 0.8737 .
C202 H10H 1.1820 .
C202 H20C 0.9635 .
C203 C205 1.028(12) 3_646
C203 C206 1.229(18) 3_646
C203 C200 1.364(13) 3_646
C203 C204 1.3900 .
C203 H10E 0.6990 .
C203 H20D 0.9624 .
C204 C200 0.432(12) 3_646
C204 C205 1.147(13) 3_646
C204 C201 1.364(16) 3_646
C204 C205 1.3900 .
C204 H20E 0.9589 .
C205 C203 1.028(14) 3_646
C205 C204 1.147(15) 3_646
C205 C202 1.364(14) 3_646
C205 C206 1.4331 .
C205 C205 1.542(13) 3_646
C206 C202 0.37(3) 3_646
C206 C203 1.23(2) 3_646
C206 H10B 1.2535 .
C206 H10C 1.2920 .
C206 H20F 0.9483 .
C206 H20G 0.9646 .
C206 H20H 0.9636 .

loop_
_geom_torsion_atom_site_label_1
_geom_torsion_atom_site_label_2
_geom_torsion_atom_site_label_3
_geom_torsion_atom_site_label_4
_geom_torsion
_geom_torsion_site_symmetry_1
_geom_torsion_site_symmetry_4
C14 Ru1 P3 C31 -176.76(9) . .
N1 Ru1 P3 C31 6.34(8) . .
N2 Ru1 P3 C31 -82.14(9) . .
P2 Ru1 P3 C31 92.16(7) . .
Cl1 Ru1 P3 C31 -49.63(10) . .
C14 Ru1 P3 C33 62.76(13) . .
N1 Ru1 P3 C33 -114.14(12) . .
N2 Ru1 P3 C33 157.38(12) . .
P2 Ru1 P3 C33 -28.32(11) . .
Cl1 Ru1 P3 C33 -170.11(12) . .
C14 Ru1 P3 C32 -67.06(10) . .
N1 Ru1 P3 C32 116.04(9) . .
N2 Ru1 P3 C32 27.56(10) . .
P2 Ru1 P3 C32 -158.14(8) . .
Cl1 Ru1 P3 C32 60.07(11) . .
C14 Ru1 P2 C21 -169.84(10) . .
N1 Ru1 P2 C21 7.92(9) . .
N2 Ru1 P2 C21 77.1(3) . .
P3 Ru1 P2 C21 -76.45(7) . .
Cl1 Ru1 P2 C21 93.72(7) . .
C14 Ru1 P2 C22 78.78(11) . .
N1 Ru1 P2 C22 -103.46(10) . .
N2 Ru1 P2 C22 -34.3(3) . .
P3 Ru1 P2 C22 172.17(8) . .
Cl1 Ru1 P2 C22 -17.66(9) . .
C14 Ru1 P2 C23 -50.91(12) . .
N1 Ru1 P2 C23 126.85(11) . .
N2 Ru1 P2 C23 -164.0(3) . .
P3 Ru1 P2 C23 42.48(10) . .
Cl1 Ru1 P2 C23 -147.35(9) . .
N2 Ru1 N1 C11 25.55(15) . .
P2 Ru1 N1 C11 -166.47(14) . .
P3 Ru1 N1 C11 -62.71(14) . .
Cl1 Ru1 N1 C11 104.03(14) . .
N2 Ru1 N1 C10 -118.39(15) . .
P2 Ru1 N1 C10 49.59(14) . .
P3 Ru1 N1 C10 153.35(14) . .
Cl1 Ru1 N1 C10 -39.91(14) . .
C13 C1 C2 C3 -0.6(3) . .
C1 C2 C3 C4 -1.5(3) . .
C2 C3 C4 C10 1.8(3) . .
C2 C3 C4 C21 -174.8(2) . .
C11 C5 C6 C7 -4.7(3) . .
C31 C5 C6 C7 172.0(2) . .
C5 C6 C7 C8 -0.8(3) . .
C6 C7 C8 C12 3.8(4) . .
C11 N1 C10 C13 -25.9(3) . .
Ru1 N1 C10 C13 118.50(18) . .
C11 N1 C10 C4 150.21(19) . .
Ru1 N1 C10 C4 -65.4(2) . .
C3 C4 C10 N1 -176.39(19) . .
C21 C4 C10 N1 0.4(3) . .
C3 C4 C10 C13 -0.1(3) . .
C21 C4 C10 C13 176.59(19) . .
C10 N1 C11 C12 30.2(3) . .
Ru1 N1 C11 C12 -115.47(19) . .
C10 N1 C11 C5 -148.03(19) . .
Ru1 N1 C11 C5 66.3(2) . .
C6 C5 C11 N1 -174.39(19) . .
C31 C5 C11 N1 8.6(3) . .
C6 C5 C11 C12 7.4(3) . .
C31 C5 C11 C12 -169.63(19) . .
C7 C8 C12 C11 -1.2(3) . .
C7 C8 C12 C9 175.2(2) . .
N1 C11 C12 C8 177.41(19) . .
C5 C11 C12 C8 -4.4(3) . .
N1 C11 C12 C9 0.8(3) . .
C5 C11 C12 C9 178.93(19) . .
C13 C9 C12 C8 150.1(2) . .
C13 C9 C12 C11 -33.4(3) . .
C2 C1 C13 C10 2.2(3) . .
C2 C1 C13 C9 -174.8(2) . .
N1 C10 C13 C1 174.25(19) . .
C4 C10 C13 C1 -1.9(3) . .
N1 C10 C13 C9 -8.6(3) . .
C4 C10 C13 C9 175.31(19) . .
C12 C9 C13 C1 -145.7(2) . .
C12 C9 C13 C10 37.2(3) . .
C6 C5 C31 P3 113.8(2) . .
C11 C5 C31 P3 -69.4(2) . .
C33 P3 C31 C5 -176.39(17) . .
C32 P3 C31 C5 -69.98(16) . .
Ru1 P3 C31 C5 47.93(16) . .
C31 P3 C32 C34 175.11(17) . .
C33 P3 C32 C34 -79.8(2) . .
Ru1 P3 C32 C34 61.36(18) . .
C31 P3 C32 C35 -57.6(2) . .
C33 P3 C32 C35 47.5(2) . .
Ru1 P3 C32 C35 -171.34(18) . .
C31 P3 C33 C37 -44.6(3) . .
C32 P3 C33 C37 -148.7(2) . .
Ru1 P3 C33 C37 78.1(3) . .
C31 P3 C33 C36 177.8(2) . .
C32 P3 C33 C36 73.7(2) . .
Ru1 P3 C33 C36 -59.5(3) . .
C3 C4 C21 P2 -118.24(19) . .
C10 C4 C21 P2 65.1(2) . .
C22 P2 C21 C4 61.26(17) . .
C23 P2 C21 C4 173.52(15) . .
Ru1 P2 C21 C4 -58.29(15) . .
C21 P2 C22 C24 -173.75(17) . .
C23 P2 C22 C24 76.3(2) . .
Ru1 P2 C22 C24 -59.19(19) . .
C21 P2 C22 C25 56.0(2) . .
C23 P2 C22 C25 -54.0(2) . .
Ru1 P2 C22 C25 170.57(16) . .
C21 P2 C23 C27 -23.6(2) . .
C22 P2 C23 C27 84.1(2) . .
Ru1 P2 C23 C27 -143.58(17) . .
C21 P2 C23 C26 -153.77(19) . .
C22 P2 C23 C26 -46.0(2) . .
Ru1 P2 C23 C26 86.3(2) . .
C105 C100 C101 C105 0.0(8) . 3_646
C105 C100 C101 C102 0.0 . .
C105 C100 C101 C102 0.0(8) 3_646 .
C105 C100 C101 C106 -4.6(16) . 3_646
C105 C100 C101 C106 -4.6(14) 3_646 3_646
C104 C101 C102 C106 -170(4) 3_646 3_646
C105 C101 C102 C106 -170(4) 3_646 3_646
C100 C101 C102 C106 -170(4) . 3_646
C104 C101 C102 C105 0.0(12) 3_646 3_646
C100 C101 C102 C105 0.0(10) . 3_646
C106 C101 C102 C105 170(4) 3_646 3_646
C104 C101 C102 C103 0.0(16) 3_646 .
C105 C101 C102 C103 0.0(10) 3_646 .
C100 C101 C102 C103 0.0 . .
C106 C101 C102 C103 170(4) 3_646 .
C106 C102 C103 C100 158(8) 3_646 3_646
C105 C102 C103 C100 0.0(7) 3_646 3_646
C101 C102 C103 C100 0.0(12) . 3_646
C106 C102 C103 C105 158(8) 3_646 3_646
C101 C102 C103 C105 0.0(10) . 3_646
C106 C102 C103 C104 158(8) 3_646 .
C105 C102 C103 C104 0.0(10) 3_646 .
C101 C102 C103 C104 0.0 . .
C105 C102 C103 C106 -158(8) 3_646 3_646
C101 C102 C103 C106 -158(8) . 3_646
C105 C103 C104 C105 0.0(8) 3_646 .
C102 C103 C104 C105 0.0 . .
C106 C103 C104 C105 3.0(11) 3_646 .
C102 C103 C104 C105 0.0(8) . 3_646
C106 C103 C104 C105 3.0(9) 3_646 3_646
C100 C104 C105 C102 -180(6) 3_646 3_646
C101 C104 C105 C102 0.0(12) 3_646 3_646
C103 C104 C105 C102 -180(2) . 3_646
C105 C104 C105 C102 -180(3) 3_646 3_646
C100 C104 C105 C101 -180(6) 3_646 3_646
C103 C104 C105 C101 -180(2) . 3_646
C105 C104 C105 C101 -180(2) 3_646 3_646
C100 C104 C105 C103 0(5) 3_646 3_646
C103 C104 C105 C103 0(8) . 3_646
C105 C104 C105 C103 0(7) 3_646 3_646
C100 C104 C105 C100 0(4) 3_646 .
C101 C104 C105 C100 180(2) 3_646 .
C103 C104 C105 C100 0.0 . .
C105 C104 C105 C100 0.0(6) 3_646 .
C100 C104 C105 C106 177(5) 3_646 .
C101 C104 C105 C106 -3.2(15) 3_646 .
C103 C104 C105 C106 176.8(13) . .
C105 C104 C105 C106 176.8(15) 3_646 .
C101 C104 C105 C100 180(6) 3_646 3_646
C103 C104 C105 C100 0(4) . 3_646
C105 C104 C105 C100 0(3) 3_646 3_646
C100 C104 C105 C104 0(3) 3_646 3_646
C101 C104 C105 C104 180(2) 3_646 3_646
C103 C104 C105 C104 0.0(10) . 3_646
C105 C104 C105 C104 0.0(7) 3_646 3_646
C100 C104 C105 C105 0(3) 3_646 3_646
C101 C104 C105 C105 180(2) 3_646 3_646
C103 C104 C105 C105 0.0(6) . 3_646
C104 C100 C105 C102 180(7) 3_646 3_646
C103 C100 C105 C102 0.0(11) 3_646 3_646
C101 C100 C105 C102 180(2) . 3_646
C105 C100 C105 C102 180(3) 3_646 3_646
C104 C100 C105 C101 0(7) 3_646 3_646
C101 C100 C105 C101 0(7) . 3_646
C105 C100 C105 C101 0(7) 3_646 3_646
C104 C100 C105 C103 180(8) 3_646 3_646
C101 C100 C105 C103 180(2) . 3_646
C105 C100 C105 C103 180(3) 3_646 3_646
C104 C100 C105 C104 0(5) 3_646 .
C103 C100 C105 C104 -180(2) 3_646 .
C101 C100 C105 C104 0.0 . .
C105 C100 C105 C104 0.0(6) 3_646 .
C104 C100 C105 C106 -176(6) 3_646 .
C103 C100 C105 C106 3.9(17) 3_646 .
C101 C100 C105 C106 -176.1(16) . .
C105 C100 C105 C106 -176.1(17) 3_646 .
C104 C100 C105 C100 0(5) 3_646 3_646
C103 C100 C105 C100 -180(3) 3_646 3_646
C101 C100 C105 C100 0.0(7) . 3_646
C105 C100 C105 C100 0.0(4) 3_646 3_646
C103 C100 C105 C104 -180(8) 3_646 3_646
C101 C100 C105 C104 0(5) . 3_646
C105 C100 C105 C104 0(5) 3_646 3_646
C104 C100 C105 C105 0(5) 3_646 3_646
C103 C100 C105 C105 -180(3) 3_646 3_646
C101 C100 C105 C105 0.0(6) . 3_646
C101 C105 C106 C102 162(9) 3_646 3_646
C103 C105 C106 C102 -17(7) 3_646 3_646
C104 C105 C106 C102 164(8) . 3_646
C100 C105 C106 C102 -19(7) . 3_646
C100 C105 C106 C102 165(9) 3_646 3_646
C104 C105 C106 C102 -20(7) 3_646 3_646
C102 C105 C106 C101 -162(9) 3_646 3_646
C103 C105 C106 C101 -178(2) 3_646 3_646
C104 C105 C106 C101 2.7(12) . 3_646
C100 C105 C106 C101 179.1(19) . 3_646
C100 C105 C106 C101 3.3(12) 3_646 3_646
C104 C105 C106 C101 178(3) 3_646 3_646
C102 C105 C106 C103 17(7) 3_646 3_646
C101 C105 C106 C103 178(2) 3_646 3_646
C104 C105 C106 C103 -179.3(19) . 3_646
C100 C105 C106 C103 -2.9(13) . 3_646
C100 C105 C106 C103 -179(3) 3_646 3_646
C104 C105 C106 C103 -3.9(12) 3_646 3_646
C203 C200 C201 C204 0.0(13) 3_646 3_646
C205 C200 C201 C204 -23(2) . 3_646
C205 C200 C201 C204 -17.4(18) 3_646 3_646
C204 C200 C201 C202 23(2) 3_646 .
C203 C200 C201 C202 23(3) 3_646 .
C205 C200 C201 C202 0.0 . .
C205 C200 C201 C202 6.0(5) 3_646 .
C204 C200 C201 C205 17.4(19) 3_646 3_646
C203 C200 C201 C205 17(3) 3_646 3_646
C205 C200 C201 C205 -6.0(5) . 3_646
C204 C200 C201 C206 18(2) 3_646 3_646
C203 C200 C201 C206 18(3) 3_646 3_646
C205 C200 C201 C206 -5.6(8) . 3_646
C205 C200 C201 C206 0.4(4) 3_646 3_646
C204 C201 C202 C206 -68(6) 3_646 3_646
C200 C201 C202 C206 -76(6) . 3_646
C205 C201 C202 C206 -68(6) 3_646 3_646
C204 C201 C202 C205 0.0(7) 3_646 3_646
C200 C201 C202 C205 -7.2(6) . 3_646
C206 C201 C202 C205 68(6) 3_646 3_646
C204 C201 C202 C203 7.2(7) 3_646 .
C200 C201 C202 C203 0.0 . .
C205 C201 C202 C203 7.2(6) 3_646 .
C206 C201 C202 C203 76(6) 3_646 .
C206 C202 C203 C205 141(4) 3_646 3_646
C201 C202 C203 C205 -10.2(9) . 3_646
C205 C202 C203 C206 -141(4) 3_646 3_646
C201 C202 C203 C206 -151(4) . 3_646
C206 C202 C203 C200 141(4) 3_646 3_646
C205 C202 C203 C200 0.0(4) 3_646 3_646
C201 C202 C203 C200 -10.2(8) . 3_646
C206 C202 C203 C204 151(4) 3_646 .
C205 C202 C203 C204 10.2(9) 3_646 .
C201 C202 C203 C204 0.0 . .
C205 C203 C204 C200 -145(3) 3_646 3_646
C206 C203 C204 C200 -147(3) 3_646 3_646
C202 C203 C204 C200 -156.6(19) . 3_646
C206 C203 C204 C205 -2.2(7) 3_646 3_646
C200 C203 C204 C205 145(3) 3_646 3_646
C202 C203 C204 C205 -11.6(10) . 3_646
C205 C203 C204 C201 -145(4) 3_646 3_646
C206 C203 C204 C201 -147(4) 3_646 3_646
C200 C203 C204 C201 0(2) 3_646 3_646
C202 C203 C204 C201 -157(3) . 3_646
C205 C203 C204 C205 11.6(10) 3_646 .
C206 C203 C204 C205 9.4(13) 3_646 .
C200 C203 C204 C205 156.6(18) 3_646 .
C202 C203 C204 C205 0.0 . .
C205 C203 C204 C204 6.8(9) 3_646 3_646
C206 C203 C204 C204 4.6(13) 3_646 3_646
C200 C203 C204 C204 152(2) 3_646 3_646
C202 C203 C204 C204 -4.7(5) . 3_646
C200 C204 C205 C203 0(4) 3_646 3_646
C205 C204 C205 C203 -115(6) 3_646 3_646
C201 C204 C205 C203 49(5) 3_646 3_646
C203 C204 C205 C203 -124(6) . 3_646
C204 C204 C205 C203 -115(6) 3_646 3_646
C200 C204 C205 C204 115(4) 3_646 3_646
C205 C204 C205 C204 0.0(9) 3_646 3_646
C201 C204 C205 C204 164.0(14) 3_646 3_646
C203 C204 C205 C204 -8.7(8) . 3_646
C200 C204 C205 C202 -49(3) 3_646 3_646
C205 C204 C205 C202 -164.0(14) 3_646 3_646
C201 C204 C205 C202 0.0(7) 3_646 3_646
C203 C204 C205 C202 -172.8(9) . 3_646
C204 C204 C205 C202 -164.0(15) 3_646 3_646
C200 C204 C205 C200 124(4) 3_646 .
C205 C204 C205 C200 8.7(8) 3_646 .
C201 C204 C205 C200 172.8(11) 3_646 .
C203 C204 C205 C200 0.0 . .
C204 C204 C205 C200 8.7(8) 3_646 .
C200 C204 C205 C206 -55(4) 3_646 .
C205 C204 C205 C206 -170.4(8) 3_646 .
C201 C204 C205 C206 -6.4(11) 3_646 .
C203 C204 C205 C206 -179.1 . .
C204 C204 C205 C206 -170.4(8) 3_646 .
C200 C204 C205 C205 115(4) 3_646 3_646
C201 C204 C205 C205 164.0(17) 3_646 3_646
C203 C204 C205 C205 -8.7(8) . 3_646
C204 C204 C205 C205 0.0(9) 3_646 3_646
C200 C204 C205 C201 -49(3) 3_646 3_646
C205 C204 C205 C201 -164.0(17) 3_646 3_646
C203 C204 C205 C201 -172.8(11) . 3_646
C204 C204 C205 C201 -164.0(14) 3_646 3_646
C205 C204 C205 C200 -115(4) 3_646 3_646
C201 C204 C205 C200 49(3) 3_646 3_646
C203 C204 C205 C200 -124(4) . 3_646
C204 C204 C205 C200 -115(4) 3_646 3_646
C204 C200 C205 C203 138(4) 3_646 3_646
C201 C200 C205 C203 169.8(13) . 3_646
C205 C200 C205 C203 163.3(15) 3_646 3_646
C203 C200 C205 C204 -138(4) 3_646 3_646
C201 C200 C205 C204 31(3) . 3_646
C205 C200 C205 C204 25(3) 3_646 3_646
C204 C200 C205 C202 138(4) 3_646 3_646
C203 C200 C205 C202 0.0(9) 3_646 3_646
C201 C200 C205 C202 169.8(14) . 3_646
C205 C200 C205 C202 163.3(17) 3_646 3_646
C204 C200 C205 C204 -31(3) 3_646 .
C203 C200 C205 C204 -169.8(13) 3_646 .
C201 C200 C205 C204 0.0 . .
C205 C200 C205 C204 -6.5(6) 3_646 .
C204 C200 C205 C206 148(3) 3_646 .
C203 C200 C205 C206 9.3(13) 3_646 .
C201 C200 C205 C206 179.1 . .
C205 C200 C205 C206 172.6(6) 3_646 .
C204 C200 C205 C205 -25(3) 3_646 3_646
C203 C200 C205 C205 -163.3(15) 3_646 3_646
C201 C200 C205 C205 6.5(6) . 3_646
C204 C200 C205 C201 0(5) 3_646 3_646
C203 C200 C205 C201 -138(5) 3_646 3_646
C201 C200 C205 C201 31(5) . 3_646
C205 C200 C205 C201 25(4) 3_646 3_646
C204 C200 C205 C200 -25(2) 3_646 3_646
C203 C200 C205 C200 -163.3(16) 3_646 3_646
C201 C200 C205 C200 6.5(5) . 3_646
C205 C200 C205 C200 0.0(2) 3_646 3_646
C203 C205 C206 C202 -144(4) 3_646 3_646
C204 C205 C206 C202 -142(4) 3_646 3_646
C204 C205 C206 C202 25(4) . 3_646
C200 C205 C206 C202 -154(4) . 3_646
C205 C205 C206 C202 4(3) 3_646 3_646
C201 C205 C206 C202 20(3) 3_646 3_646
C200 C205 C206 C202 19(3) 3_646 3_646
C204 C205 C206 C203 2.4(7) 3_646 3_646
C202 C205 C206 C203 144(4) 3_646 3_646
C204 C205 C206 C203 168.9(15) . 3_646
C200 C205 C206 C203 -10.2(14) . 3_646
C205 C205 C206 C203 148(2) 3_646 3_646
C201 C205 C206 C203 163.5(19) 3_646 3_646
C200 C205 C206 C203 163.2(17) 3_646 3_646
C203 C205 C206 C201 -163.5(19) 3_646 3_646
C204 C205 C206 C201 -161.2(15) 3_646 3_646
C202 C205 C206 C201 -20(3) 3_646 3_646
C204 C205 C206 C201 5.4(9) . 3_646
C200 C205 C206 C201 -173.7(9) . 3_646
C205 C205 C206 C201 -16.0(13) 3_646 3_646
C200 C205 C206 C201 -0.4(7) 3_646 3_646
